data_7105266
loop_
_publ_author_name
'Ghosh, Arun K.'
'Kass, Jorden'

_publ_section_title
;
 Highly diastereoselective synthesis of modified nucleosides via an
 asymmetric multicomponent reaction
;
_journal_issue 8
_journal_name_full 'Chemical Communications'
_journal_page_first 1218
_journal_paper_doi 10.1039/b924807b
_journal_volume 46
_journal_year 2010
_chemical_absolute_configuration ad
_chemical_formula_moiety 'C30 H37 F1 N2 O7 Si1'
_chemical_formula_sum 'C30 H37 F N2 O7 Si'
_chemical_formula_weight 584.72
_space_group_IT_number 4
_symmetry_cell_setting monoclinic
_symmetry_space_group_name_Hall 'P 2yb'
_symmetry_space_group_name_H-M 'P 1 21 1'
_atom_type_scat_source 'International Tables for Crystallography (Vol C)'
_cell_angle_alpha 90.00
_cell_angle_beta 100.502(3)
_cell_angle_gamma 90.00
_cell_formula_units_Z 2
_cell_length_a 9.0216(4)
_cell_length_b 16.7857(6)
_cell_length_c 9.9119(3)
_cell_measurement_reflns_used 5198
_cell_measurement_temperature 150(2)
_cell_measurement_theta_max 72
_cell_measurement_theta_min 2
_cell_volume 1475.85(10)
_computing_cell_refinement 'DENZO/SCALEPACK (Otwinowski & Minor, 1996)'
_computing_data_collection 'CrystalClear(Rigaku, 2001)'
_computing_data_reduction 'DENZO/SCALEPACK (Otwinowski & Minor, 1996)'
_computing_molecular_graphics
;
ORTEP (Johnson, 1976)
PLATON (Spek, 1997)
;
_computing_publication_material 'SHELX97(Sheldrick, 2008) and local programs'
_computing_structure_refinement 'SHELX97 (Sheldrick, 2008)'
_computing_structure_solution
;
Direct methods (SIR2004, Burla et al., 2005)
;
_diffrn_measured_fraction_theta_full 0.9470
_diffrn_measured_fraction_theta_max 0.9470
_diffrn_measurement_device_type Rigaku_Rapid_II
_diffrn_measurement_method \w
_diffrn_radiation_monochromator 'confocal optics'
_diffrn_radiation_type CU-K\a
_diffrn_radiation_wavelength 1.54184
_diffrn_reflns_av_R_equivalents 0.032
_diffrn_reflns_limit_h_max 11
_diffrn_reflns_limit_h_min -11
_diffrn_reflns_limit_k_max 20
_diffrn_reflns_limit_k_min -20
_diffrn_reflns_limit_l_max 12
_diffrn_reflns_limit_l_min -12
_diffrn_reflns_number 16004
_diffrn_reflns_theta_full 72.1
_diffrn_reflns_theta_max 72.13
_diffrn_reflns_theta_min 2.63
_diffrn_standards_number 0
_exptl_absorpt_coefficient_mu 1.149
_exptl_absorpt_correction_T_max 0.9121
_exptl_absorpt_correction_T_min 0.7757
_exptl_absorpt_correction_type multi-scan
_exptl_absorpt_process_details 'SCALEPACK (Otwinowski & Minor, 1997)'
_exptl_crystal_colour_primary colourless
_exptl_crystal_density_diffrn 1.316
_exptl_crystal_density_method 'not measured'
_exptl_crystal_description needle
_exptl_crystal_F_000 620
_exptl_crystal_size_max 0.18
_exptl_crystal_size_mid 0.10
_exptl_crystal_size_min 0.08
_refine_diff_density_max 0.21
_refine_diff_density_min -0.16
_refine_ls_abs_structure_details 'Flack H. D. (1983), Acta Cryst. A39, 876-881'
_refine_ls_abs_structure_Flack 0.00(2)
_refine_ls_extinction_method none
_refine_ls_goodness_of_fit_ref 1.059
_refine_ls_hydrogen_treatment mixed
_refine_ls_matrix_type full
_refine_ls_number_parameters 383
_refine_ls_number_reflns 5138
_refine_ls_number_restraints 1
_refine_ls_R_factor_all 0.030
_refine_ls_R_factor_gt 0.030
_refine_ls_shift/su_max 0.000
_refine_ls_structure_factor_coef Fsqd
_refine_ls_weighting_details '1/[\s^2^(Fo^2^)+(0.0465P)^2^+0.3987P] where P=(Fo^2^+2Fc^2^)/3 '
_refine_ls_weighting_scheme calc
_refine_ls_wR_factor_gt 0.079
_refine_ls_wR_factor_ref 0.080
_reflns_Friedel_coverage 0.8984
_reflns_number_gt 5103
_reflns_number_total 5138
_reflns_threshold_expression >2.0\s(I)
_cod_data_source_file b924807b.txt
_cod_data_source_block 2JK114
_cod_depositor_comments
;
The following automatic conversions were performed:
'_refine_ls_weighting_scheme' value 'calc ' changed to 'calc' according to
'/home/saulius/struct/CIF-dictionaries/cif_core.dic' dictionary named
'cif_core.dic' version 2.4.1 from 2010-06-29.

Automatic conversion script
Id: cif_fix_enum 1527 2010-12-29 10:47:43Z saulius 
;
_cod_original_formula_sum 'C30 H37 F1 N2 O7 Si1'
_cod_database_code 7105266

loop_
_symmetry_equiv_pos_as_xyz
'x, y, z'
'-x, y+1/2, -z'

loop_
_atom_site_label
_atom_site_fract_x
_atom_site_fract_y
_atom_site_fract_z
_atom_site_U_iso_or_equiv
_atom_site_adp_type
_atom_site_occupancy
_atom_site_symmetry_multiplicity
_atom_site_calc_flag
_atom_site_refinement_flags
_atom_site_disorder_assembly
_atom_site_disorder_group
Si5 0.89626(5) 0.10155(3) 0.67939(4) 0.02476(11) Uani 1 1 d . . .
F25 0.70266(14) 0.32803(6) 0.42751(12) 0.0410(3) Uani 1 1 d . . .
O1 0.43463(13) 0.07411(7) 0.41427(12) 0.0279(3) Uani 1 1 d . . .
O22 0.30288(15) 0.16701(8) 0.06244(15) 0.0366(3) Uani 1 1 d . . .
O24 0.53391(15) 0.40162(8) 0.19943(14) 0.0345(3) Uani 1 1 d . . .
O31 0.47612(14) -0.04576(8) 0.08114(14) 0.0305(3) Uani 1 1 d . . .
O32 0.72983(15) -0.13363(8) 0.10371(14) 0.0367(3) Uani 1 1 d . . .
O33 0.87132(13) -0.03678(7) 0.21510(13) 0.0305(3) Uani 1 1 d . . .
O51 0.73980(13) 0.07552(7) 0.57254(12) 0.0276(3) Uani 1 1 d . . .
N21 0.48945(16) 0.16495(9) 0.25400(15) 0.0255(3) Uani 1 1 d . . .
N23 0.42347(17) 0.28241(9) 0.13302(16) 0.0276(3) Uani 1 1 d . . .
C2 0.46582(19) 0.07994(10) 0.27898(17) 0.0246(3) Uani 1 1 d . . .
C3 0.60252(19) 0.02663(10) 0.27472(17) 0.0248(3) Uani 1 1 d . . .
C4 0.5820(2) -0.03818(11) 0.37788(19) 0.0280(4) Uani 1 1 d . . .
C5 0.5088(2) 0.00571(10) 0.48450(18) 0.0273(4) Uani 1 1 d . . .
C22 0.39784(19) 0.20179(11) 0.14397(18) 0.0271(3) Uani 1 1 d . . .
C24 0.5219(2) 0.33005(11) 0.22022(18) 0.0277(4) Uani 1 1 d . . .
C25 0.6054(2) 0.28628(11) 0.33502(18) 0.0292(4) Uani 1 1 d . . .
C26 0.58992(19) 0.20764(11) 0.34728(18) 0.0267(3) Uani 1 1 d . . .
C31 0.61266(19) -0.00547(10) 0.13115(17) 0.0260(4) Uani 1 1 d . . .
C32 0.7430(2) -0.06656(10) 0.14749(18) 0.0266(3) Uani 1 1 d . . .
C34 1.0019(2) -0.09063(12) 0.2384(2) 0.0331(4) Uani 1 1 d . . .
C35 1.1421(2) -0.04097(14) 0.2583(2) 0.0409(5) Uani 1 1 d . . .
C36 0.6406(2) 0.06039(12) 0.03283(18) 0.0323(4) Uani 1 1 d . . .
C50 0.6182(2) 0.03161(11) 0.61084(18) 0.0296(4) Uani 1 1 d . . .
C51 1.0066(2) 0.01031(11) 0.75458(18) 0.0308(4) Uani 1 1 d . . .
C52 0.9997(3) -0.05230(12) 0.6399(2) 0.0398(5) Uani 1 1 d . . .
C53 0.9447(3) -0.02643(14) 0.8744(2) 0.0431(5) Uani 1 1 d . . .
C54 1.1726(2) 0.03246(14) 0.8044(2) 0.0443(5) Uani 1 1 d . . .
C511 0.8420(2) 0.17260(10) 0.80877(18) 0.0277(4) Uani 1 1 d . . .
C512 0.9377(2) 0.19314(11) 0.93017(19) 0.0312(4) Uani 1 1 d . . .
C513 0.8978(2) 0.25184(12) 1.0165(2) 0.0357(4) Uani 1 1 d . . .
C514 0.7610(2) 0.29049(12) 0.9829(2) 0.0370(4) Uani 1 1 d . . .
C515 0.6627(2) 0.27076(12) 0.8634(2) 0.0368(4) Uani 1 1 d . . .
C516 0.7032(2) 0.21262(11) 0.77738(19) 0.0315(4) Uani 1 1 d . . .
C521 1.0101(2) 0.15755(11) 0.5705(2) 0.0298(4) Uani 1 1 d . . .
C522 1.1124(2) 0.21542(13) 0.6301(2) 0.0402(5) Uani 1 1 d . . .
C523 1.2048(3) 0.25474(14) 0.5546(3) 0.0528(6) Uani 1 1 d . . .
C524 1.1961(3) 0.23757(13) 0.4175(3) 0.0502(6) Uani 1 1 d . . .
C525 1.0970(3) 0.17986(15) 0.3560(2) 0.0452(5) Uani 1 1 d . . .
C526 1.0049(2) 0.14022(13) 0.4316(2) 0.0359(4) Uani 1 1 d . . .
H2 0.3774 0.0600 0.2117 0.030 Uiso 1 1 calc R . .
H3 0.6964 0.0573 0.3110 0.030 Uiso 1 1 calc R . .
H5 0.4310 -0.0297 0.5131 0.033 Uiso 1 1 calc R . .
H23 0.374(3) 0.3030(15) 0.064(2) 0.034(6) Uiso 1 1 d . . .
H26 0.6498 0.1806 0.4222 0.032 Uiso 1 1 calc R . .
H31 0.476(3) -0.0597(17) -0.004(3) 0.055(8) Uiso 1 1 d . . .
H4A 0.6803 -0.0614 0.4207 0.034 Uiso 1 1 calc R . .
H4B 0.5157 -0.0813 0.3332 0.034 Uiso 1 1 calc R . .
H34A 0.9988 -0.1264 0.1585 0.040 Uiso 1 1 calc R . .
H34B 1.0002 -0.1238 0.3207 0.040 Uiso 1 1 calc R . .
H35A 1.1437 -0.0092 0.1757 0.061 Uiso 1 1 calc R . .
H35B 1.2307 -0.0758 0.2753 0.061 Uiso 1 1 calc R . .
H35C 1.1437 -0.0054 0.3370 0.061 Uiso 1 1 calc R . .
H36A 0.6555 0.0367 -0.0541 0.048 Uiso 1 1 calc R . .
H36B 0.7308 0.0905 0.0734 0.048 Uiso 1 1 calc R . .
H36C 0.5535 0.0963 0.0160 0.048 Uiso 1 1 calc R . .
H50A 0.5653 0.0652 0.6691 0.036 Uiso 1 1 calc R . .
H50B 0.6583 -0.0158 0.6648 0.036 Uiso 1 1 calc R . .
H512 1.0319 0.1667 0.9547 0.037 Uiso 1 1 calc R . .
H513 0.9650 0.2653 1.0988 0.043 Uiso 1 1 calc R . .
H514 0.7343 0.3306 1.0417 0.044 Uiso 1 1 calc R . .
H515 0.5680 0.2969 0.8404 0.044 Uiso 1 1 calc R . .
H516 0.6354 0.1995 0.6953 0.038 Uiso 1 1 calc R . .
H522 1.1189 0.2281 0.7244 0.048 Uiso 1 1 calc R . .
H523 1.2743 0.2936 0.5974 0.063 Uiso 1 1 calc R . .
H524 1.2582 0.2653 0.3654 0.060 Uiso 1 1 calc R . .
H525 1.0919 0.1674 0.2618 0.054 Uiso 1 1 calc R . .
H526 0.9372 0.1006 0.3885 0.043 Uiso 1 1 calc R . .
H52A 1.0366 -0.0287 0.5618 0.060 Uiso 1 1 calc R . .
H52B 0.8953 -0.0700 0.6105 0.060 Uiso 1 1 calc R . .
H52C 1.0629 -0.0980 0.6746 0.060 Uiso 1 1 calc R . .
H53A 1.0052 -0.0731 0.9088 0.065 Uiso 1 1 calc R . .
H53B 0.8397 -0.0426 0.8430 0.065 Uiso 1 1 calc R . .
H53C 0.9496 0.0129 0.9481 0.065 Uiso 1 1 calc R . .
H54A 1.1798 0.0727 0.8770 0.066 Uiso 1 1 calc R . .
H54B 1.2148 0.0540 0.7276 0.066 Uiso 1 1 calc R . .
H54C 1.2292 -0.0151 0.8405 0.066 Uiso 1 1 calc R . .

loop_
_atom_site_aniso_label
_atom_site_aniso_U_11
_atom_site_aniso_U_22
_atom_site_aniso_U_33
_atom_site_aniso_U_12
_atom_site_aniso_U_13
_atom_site_aniso_U_23
Si5 0.0240(2) 0.0263(2) 0.0237(2) 0.00048(17) 0.00369(16) -0.00145(17)
F25 0.0466(7) 0.0320(6) 0.0383(6) -0.0109(5) -0.0085(5) -0.0026(5)
O1 0.0278(6) 0.0280(6) 0.0286(6) 0.0026(5) 0.0068(5) 0.0030(5)
O22 0.0343(7) 0.0335(7) 0.0361(7) 0.0002(5) -0.0096(6) 0.0007(5)
O24 0.0419(7) 0.0261(7) 0.0360(7) -0.0006(5) 0.0081(6) 0.0044(5)
O31 0.0265(6) 0.0357(7) 0.0278(7) -0.0040(5) 0.0008(5) -0.0053(5)
O32 0.0349(7) 0.0290(7) 0.0420(7) 0.0008(5) -0.0039(6) -0.0087(6)
O33 0.0227(6) 0.0298(7) 0.0380(7) -0.0008(5) 0.0027(5) -0.0077(5)
O51 0.0270(6) 0.0309(6) 0.0249(6) -0.0033(5) 0.0051(5) 0.0002(5)
N21 0.0251(7) 0.0233(7) 0.0265(7) -0.0002(5) 0.0009(6) 0.0009(5)
N23 0.0291(8) 0.0261(7) 0.0260(8) 0.0029(6) 0.0003(6) 0.0031(6)
C2 0.0241(8) 0.0236(8) 0.0256(8) -0.0012(6) 0.0034(6) -0.0003(6)
C3 0.0237(8) 0.0237(8) 0.0260(8) -0.0021(6) 0.0019(6) -0.0015(7)
C4 0.0283(8) 0.0256(9) 0.0290(9) -0.0008(7) 0.0029(7) 0.0016(7)
C5 0.0262(9) 0.0260(8) 0.0297(9) -0.0017(7) 0.0050(7) 0.0032(7)
C22 0.0258(8) 0.0270(9) 0.0276(8) 0.0027(6) 0.0028(7) 0.0014(7)
C24 0.0288(8) 0.0266(9) 0.0288(9) 0.0010(7) 0.0080(7) 0.0014(7)
C25 0.0290(9) 0.0277(9) 0.0297(9) -0.0043(7) 0.0021(7) -0.0019(7)
C26 0.0244(8) 0.0293(9) 0.0248(8) -0.0003(6) 0.0000(6) 0.0007(7)
C31 0.0237(8) 0.0262(9) 0.0270(8) -0.0025(6) 0.0016(7) -0.0009(7)
C32 0.0283(8) 0.0273(9) 0.0242(8) -0.0036(7) 0.0049(7) -0.0016(6)
C34 0.0251(9) 0.0354(10) 0.0376(10) 0.0028(7) 0.0026(8) -0.0031(8)
C35 0.0240(9) 0.0467(12) 0.0511(12) -0.0007(8) 0.0044(8) -0.0089(10)
C36 0.0376(10) 0.0319(9) 0.0285(9) 0.0014(8) 0.0092(7) 0.0015(7)
C50 0.0299(9) 0.0356(10) 0.0240(8) -0.0019(7) 0.0067(7) 0.0016(7)
C51 0.0305(10) 0.0303(9) 0.0308(9) 0.0052(7) 0.0032(7) -0.0027(7)
C52 0.0467(11) 0.0323(10) 0.0400(11) 0.0078(8) 0.0071(9) -0.0050(8)
C53 0.0502(12) 0.0429(12) 0.0361(11) 0.0160(9) 0.0075(9) 0.0106(9)
C54 0.0307(10) 0.0443(12) 0.0541(13) 0.0086(8) -0.0021(9) -0.0054(10)
C511 0.0301(9) 0.0260(8) 0.0280(9) -0.0002(7) 0.0081(7) 0.0010(7)
C512 0.0294(9) 0.0326(10) 0.0307(9) 0.0013(7) 0.0035(7) -0.0020(7)
C513 0.0425(11) 0.0341(10) 0.0303(9) -0.0016(8) 0.0062(8) -0.0049(8)
C514 0.0493(12) 0.0278(9) 0.0374(10) 0.0004(8) 0.0168(9) -0.0054(8)
C515 0.0366(10) 0.0342(10) 0.0411(11) 0.0099(8) 0.0112(9) 0.0016(8)
C516 0.0313(9) 0.0319(9) 0.0305(9) 0.0038(7) 0.0040(7) 0.0004(7)
C521 0.0270(9) 0.0289(9) 0.0338(10) 0.0032(7) 0.0066(7) 0.0014(7)
C522 0.0415(11) 0.0352(10) 0.0479(11) -0.0082(9) 0.0185(9) -0.0090(9)
C523 0.0541(14) 0.0360(11) 0.0757(17) -0.0121(10) 0.0317(12) -0.0111(11)
C524 0.0535(14) 0.0367(12) 0.0701(16) 0.0010(10) 0.0373(12) 0.0077(10)
C525 0.0487(12) 0.0514(13) 0.0404(11) 0.0091(10) 0.0213(10) 0.0098(10)
C526 0.0329(10) 0.0423(11) 0.0329(10) 0.0024(8) 0.0071(8) 0.0032(8)

loop_
_atom_type_symbol
_atom_type_radius_bond
Si 1.11
F 0.72
O 0.73
N 0.75
C 0.77
H 0.32

loop_
_geom_angle_atom_site_label_1
_geom_angle_atom_site_label_2
_geom_angle_atom_site_label_3
_geom_angle
_geom_angle_site_symmetry_1
_geom_angle_site_symmetry_2
_geom_angle_site_symmetry_3
_geom_angle_publ_flag
O51 Si5 C521 104.84(7) . . . ?
O51 Si5 C511 107.76(7) . . . ?
C521 Si5 C511 108.23(8) . . . ?
O51 Si5 C51 111.17(8) . . . ?
C521 Si5 C51 109.09(8) . . . ?
C511 Si5 C51 115.21(8) . . . ?
C2 O1 C5 110.82(12) . . . ?
C31 O31 H31 108.3(18) . . . ?
C32 O33 C34 116.67(13) . . . ?
C50 O51 Si5 124.77(10) . . . ?
C26 N21 C22 121.48(14) . . . ?
C26 N21 C2 119.43(14) . . . ?
C22 N21 C2 118.74(14) . . . ?
C24 N23 C22 128.18(16) . . . ?
C24 N23 H23 118.0(17) . . . ?
C22 N23 H23 113.8(17) . . . ?
O1 C2 N21 106.57(13) . . . ?
O1 C2 C3 106.53(13) . . . ?
N21 C2 C3 114.86(14) . . . ?
O1 C2 H2 109.60 . . . ?
N21 C2 H2 109.60 . . . ?
C3 C2 H2 109.60 . . . ?
C4 C3 C2 101.61(13) . . . ?
C4 C3 C31 113.85(14) . . . ?
C2 C3 C31 114.46(14) . . . ?
C4 C3 H3 108.90 . . . ?
C2 C3 H3 108.90 . . . ?
C31 C3 H3 108.90 . . . ?
C3 C4 C5 103.84(14) . . . ?
C3 C4 H4A 111.00 . . . ?
C5 C4 H4A 111.00 . . . ?
C3 C4 H4B 111.00 . . . ?
C5 C4 H4B 111.00 . . . ?
H4A C4 H4B 109.00 . . . ?
O1 C5 C50 110.28(14) . . . ?
O1 C5 C4 105.67(13) . . . ?
C50 C5 C4 114.30(15) . . . ?
O1 C5 H5 108.80 . . . ?
C50 C5 H5 108.80 . . . ?
C4 C5 H5 108.80 . . . ?
O22 C22 N23 121.78(16) . . . ?
O22 C22 N21 123.74(16) . . . ?
N23 C22 N21 114.47(15) . . . ?
O24 C24 N23 121.99(16) . . . ?
O24 C24 C25 125.49(17) . . . ?
N23 C24 C25 112.52(15) . . . ?
C26 C25 F25 121.29(17) . . . ?
C26 C25 C24 121.72(16) . . . ?
F25 C25 C24 116.97(16) . . . ?
C25 C26 N21 121.47(16) . . . ?
C25 C26 H26 119.30 . . . ?
N21 C26 H26 119.30 . . . ?
O31 C31 C36 110.96(15) . . . ?
O31 C31 C3 107.26(13) . . . ?
C36 C31 C3 112.42(14) . . . ?
O31 C31 C32 108.48(13) . . . ?
C36 C31 C32 109.68(14) . . . ?
C3 C31 C32 107.90(14) . . . ?
O32 C32 O33 123.66(17) . . . ?
O32 C32 C31 123.98(16) . . . ?
O33 C32 C31 112.36(14) . . . ?
O33 C34 C35 108.18(15) . . . ?
O33 C34 H34A 110.10 . . . ?
C35 C34 H34A 110.10 . . . ?
O33 C34 H34B 110.10 . . . ?
C35 C34 H34B 110.10 . . . ?
H34A C34 H34B 108.40 . . . ?
C34 C35 H35A 109.50 . . . ?
C34 C35 H35B 109.50 . . . ?
H35A C35 H35B 109.50 . . . ?
C34 C35 H35C 109.50 . . . ?
H35A C35 H35C 109.50 . . . ?
H35B C35 H35C 109.50 . . . ?
C31 C36 H36A 109.50 . . . ?
C31 C36 H36B 109.50 . . . ?
H36A C36 H36B 109.50 . . . ?
C31 C36 H36C 109.50 . . . ?
H36A C36 H36C 109.50 . . . ?
H36B C36 H36C 109.50 . . . ?
O51 C50 C5 110.21(13) . . . ?
O51 C50 H50A 109.60 . . . ?
C5 C50 H50A 109.60 . . . ?
O51 C50 H50B 109.60 . . . ?
C5 C50 H50B 109.60 . . . ?
H50A C50 H50B 108.10 . . . ?
C53 C51 C54 108.69(17) . . . ?
C53 C51 C52 109.02(17) . . . ?
C54 C51 C52 107.97(16) . . . ?
C53 C51 Si5 112.89(13) . . . ?
C54 C51 Si5 109.96(14) . . . ?
C52 C51 Si5 108.20(13) . . . ?
C51 C52 H52A 109.50 . . . ?
C51 C52 H52B 109.50 . . . ?
H52A C52 H52B 109.50 . . . ?
C51 C52 H52C 109.50 . . . ?
H52A C52 H52C 109.50 . . . ?
H52B C52 H52C 109.50 . . . ?
C51 C53 H53A 109.50 . . . ?
C51 C53 H53B 109.50 . . . ?
H53A C53 H53B 109.50 . . . ?
C51 C53 H53C 109.50 . . . ?
H53A C53 H53C 109.50 . . . ?
H53B C53 H53C 109.50 . . . ?
C51 C54 H54A 109.50 . . . ?
C51 C54 H54B 109.50 . . . ?
H54A C54 H54B 109.50 . . . ?
C51 C54 H54C 109.50 . . . ?
H54A C54 H54C 109.50 . . . ?
H54B C54 H54C 109.50 . . . ?
C512 C511 C516 117.44(16) . . . ?
C512 C511 Si5 123.35(14) . . . ?
C516 C511 Si5 118.98(14) . . . ?
C511 C512 C513 121.13(18) . . . ?
C511 C512 H512 119.40 . . . ?
C513 C512 H512 119.40 . . . ?
C514 C513 C512 120.24(18) . . . ?
C514 C513 H513 119.90 . . . ?
C512 C513 H513 119.90 . . . ?
C513 C514 C515 119.95(18) . . . ?
C513 C514 H514 120.00 . . . ?
C515 C514 H514 120.00 . . . ?
C514 C515 C516 119.64(18) . . . ?
C514 C515 H515 120.20 . . . ?
C516 C515 H515 120.20 . . . ?
C515 C516 C511 121.60(18) . . . ?
C515 C516 H516 119.20 . . . ?
C511 C516 H516 119.20 . . . ?
C522 C521 C526 117.53(18) . . . ?
C522 C521 Si5 119.72(15) . . . ?
C526 C521 Si5 122.61(14) . . . ?
C523 C522 C521 121.3(2) . . . ?
C523 C522 H522 119.30 . . . ?
C521 C522 H522 119.30 . . . ?
C524 C523 C522 120.1(2) . . . ?
C524 C523 H523 119.90 . . . ?
C522 C523 H523 119.90 . . . ?
C523 C524 C525 119.9(2) . . . ?
C523 C524 H524 120.10 . . . ?
C525 C524 H524 120.10 . . . ?
C524 C525 C526 120.1(2) . . . ?
C524 C525 H525 120.00 . . . ?
C526 C525 H525 120.00 . . . ?
C525 C526 C521 121.1(2) . . . ?
C525 C526 H526 119.50 . . . ?
C521 C526 H526 119.50 . . . ?

loop_
_geom_bond_atom_site_label_1
_geom_bond_atom_site_label_2
_geom_bond_distance
_geom_bond_site_symmetry_1
_geom_bond_site_symmetry_2
_geom_bond_publ_flag
Si5 O51 1.6613(13) . . ?
Si5 C521 1.8724(19) . . ?
Si5 C511 1.8802(18) . . ?
Si5 C51 1.9031(19) . . ?
F25 C25 1.345(2) . . ?
O1 C2 1.423(2) . . ?
O1 C5 1.442(2) . . ?
O22 C22 1.215(2) . . ?
O24 C24 1.227(2) . . ?
O31 C31 1.413(2) . . ?
O31 H31 0.88(3) . . ?
O32 C32 1.205(2) . . ?
O33 C32 1.325(2) . . ?
O33 C34 1.469(2) . . ?
O51 C50 1.429(2) . . ?
N21 C26 1.373(2) . . ?
N21 C22 1.388(2) . . ?
N21 C2 1.470(2) . . ?
N23 C24 1.377(2) . . ?
N23 C22 1.381(2) . . ?
N23 H23 0.83(2) . . ?
C2 C3 1.531(2) . . ?
C2 H2 1.0000 . . ?
C3 C4 1.527(2) . . ?
C3 C31 1.540(2) . . ?
C3 H3 1.0000 . . ?
C4 C5 1.533(2) . . ?
C4 H4A 0.9900 . . ?
C4 H4B 0.9900 . . ?
C5 C50 1.510(2) . . ?
C5 H5 1.0000 . . ?
C24 C25 1.446(3) . . ?
C25 C26 1.335(3) . . ?
C26 H26 0.9500 . . ?
C31 C36 1.525(2) . . ?
C31 C32 1.546(2) . . ?
C34 C35 1.498(3) . . ?
C34 H34A 0.9900 . . ?
C34 H34B 0.9900 . . ?
C35 H35A 0.9800 . . ?
C35 H35B 0.9800 . . ?
C35 H35C 0.9800 . . ?
C36 H36A 0.9800 . . ?
C36 H36B 0.9800 . . ?
C36 H36C 0.9800 . . ?
C50 H50A 0.9900 . . ?
C50 H50B 0.9900 . . ?
C51 C53 1.531(3) . . ?
C51 C54 1.535(3) . . ?
C51 C52 1.541(3) . . ?
C52 H52A 0.9800 . . ?
C52 H52B 0.9800 . . ?
C52 H52C 0.9800 . . ?
C53 H53A 0.9800 . . ?
C53 H53B 0.9800 . . ?
C53 H53C 0.9800 . . ?
C54 H54A 0.9800 . . ?
C54 H54B 0.9800 . . ?
C54 H54C 0.9800 . . ?
C511 C512 1.391(3) . . ?
C511 C516 1.405(3) . . ?
C512 C513 1.395(3) . . ?
C512 H512 0.9500 . . ?
C513 C514 1.380(3) . . ?
C513 H513 0.9500 . . ?
C514 C515 1.384(3) . . ?
C514 H514 0.9500 . . ?
C515 C516 1.388(3) . . ?
C515 H515 0.9500 . . ?
C516 H516 0.9500 . . ?
C521 C522 1.395(3) . . ?
C521 C526 1.400(3) . . ?
C522 C523 1.385(3) . . ?
C522 H522 0.9500 . . ?
C523 C524 1.377(4) . . ?
C523 H523 0.9500 . . ?
C524 C525 1.383(4) . . ?
C524 H524 0.9500 . . ?
C525 C526 1.386(3) . . ?
C525 H525 0.9500 . . ?
C526 H526 0.9500 . . ?

loop_
_geom_torsion_atom_site_label_1
_geom_torsion_atom_site_label_2
_geom_torsion_atom_site_label_3
_geom_torsion_atom_site_label_4
_geom_torsion
_geom_torsion_site_symmetry_1
_geom_torsion_site_symmetry_2
_geom_torsion_site_symmetry_3
_geom_torsion_site_symmetry_4
_geom_torsion_publ_flag
C521 Si5 O51 C50 -179.71(13) . . . . ?
C511 Si5 O51 C50 -64.58(15) . . . . ?
C51 Si5 O51 C50 62.55(15) . . . . ?
C5 O1 C2 N21 -139.72(14) . . . . ?
C5 O1 C2 C3 -16.64(17) . . . . ?
C26 N21 C2 O1 51.54(19) . . . . ?
C22 N21 C2 O1 -121.76(15) . . . . ?
C26 N21 C2 C3 -66.18(19) . . . . ?
C22 N21 C2 C3 120.52(17) . . . . ?
O1 C2 C3 C4 30.84(16) . . . . ?
N21 C2 C3 C4 148.58(14) . . . . ?
O1 C2 C3 C31 153.99(13) . . . . ?
N21 C2 C3 C31 -88.27(17) . . . . ?
C2 C3 C4 C5 -32.89(17) . . . . ?
C31 C3 C4 C5 -156.46(14) . . . . ?
C2 O1 C5 C50 119.12(14) . . . . ?
C2 O1 C5 C4 -4.88(17) . . . . ?
C3 C4 C5 O1 24.24(17) . . . . ?
C3 C4 C5 C50 -97.20(17) . . . . ?
C24 N23 C22 O22 177.01(17) . . . . ?
C24 N23 C22 N21 -3.4(3) . . . . ?
C26 N21 C22 O22 -176.68(17) . . . . ?
C2 N21 C22 O22 -3.5(3) . . . . ?
C26 N21 C22 N23 3.7(2) . . . . ?
C2 N21 C22 N23 176.87(15) . . . . ?
C22 N23 C24 O24 -179.62(17) . . . . ?
C22 N23 C24 C25 0.2(3) . . . . ?
O24 C24 C25 C26 -177.32(18) . . . . ?
N23 C24 C25 C26 2.9(2) . . . . ?
O24 C24 C25 F25 1.0(3) . . . . ?
N23 C24 C25 F25 -178.80(15) . . . . ?
F25 C25 C26 N21 179.19(16) . . . . ?
C24 C25 C26 N21 -2.5(3) . . . . ?
C22 N21 C26 C25 -1.0(3) . . . . ?
C2 N21 C26 C25 -174.12(17) . . . . ?
C4 C3 C31 O31 60.48(18) . . . . ?
C2 C3 C31 O31 -55.80(18) . . . . ?
C4 C3 C31 C36 -177.27(15) . . . . ?
C2 C3 C31 C36 66.44(19) . . . . ?
C4 C3 C31 C32 -56.20(18) . . . . ?
C2 C3 C31 C32 -172.49(14) . . . . ?
C34 O33 C32 O32 -1.2(2) . . . . ?
C34 O33 C32 C31 178.93(14) . . . . ?
O31 C31 C32 O32 10.6(2) . . . . ?
C36 C31 C32 O32 -110.70(19) . . . . ?
C3 C31 C32 O32 126.53(18) . . . . ?
O31 C31 C32 O33 -169.47(14) . . . . ?
C36 C31 C32 O33 69.19(19) . . . . ?
C3 C31 C32 O33 -53.57(18) . . . . ?
C32 O33 C34 C35 156.01(16) . . . . ?
Si5 O51 C50 C5 -169.62(12) . . . . ?
O1 C5 C50 O51 -66.75(18) . . . . ?
C4 C5 C50 O51 52.1(2) . . . . ?
O51 Si5 C51 C53 -80.64(15) . . . . ?
C521 Si5 C51 C53 164.23(14) . . . . ?
C511 Si5 C51 C53 42.31(17) . . . . ?
O51 Si5 C51 C54 157.80(13) . . . . ?
C521 Si5 C51 C54 42.67(16) . . . . ?
C511 Si5 C51 C54 -79.25(15) . . . . ?
O51 Si5 C51 C52 40.10(15) . . . . ?
C521 Si5 C51 C52 -75.03(15) . . . . ?
C511 Si5 C51 C52 163.06(13) . . . . ?
O51 Si5 C511 C512 165.61(15) . . . . ?
C521 Si5 C511 C512 -81.52(17) . . . . ?
C51 Si5 C511 C512 40.86(18) . . . . ?
O51 Si5 C511 C516 -20.03(16) . . . . ?
C521 Si5 C511 C516 92.85(16) . . . . ?
C51 Si5 C511 C516 -144.77(15) . . . . ?
C516 C511 C512 C513 -0.7(3) . . . . ?
Si5 C511 C512 C513 173.78(15) . . . . ?
C511 C512 C513 C514 0.4(3) . . . . ?
C512 C513 C514 C515 0.3(3) . . . . ?
C513 C514 C515 C516 -0.6(3) . . . . ?
C514 C515 C516 C511 0.3(3) . . . . ?
C512 C511 C516 C515 0.3(3) . . . . ?
Si5 C511 C516 C515 -174.37(15) . . . . ?
O51 Si5 C521 C522 152.69(15) . . . . ?
C511 Si5 C521 C522 37.89(18) . . . . ?
C51 Si5 C521 C522 -88.16(17) . . . . ?
O51 Si5 C521 C526 -31.81(17) . . . . ?
C511 Si5 C521 C526 -146.61(15) . . . . ?
C51 Si5 C521 C526 87.34(17) . . . . ?
C526 C521 C522 C523 0.5(3) . . . . ?
Si5 C521 C522 C523 176.19(18) . . . . ?
C521 C522 C523 C524 0.5(4) . . . . ?
C522 C523 C524 C525 -1.2(4) . . . . ?
C523 C524 C525 C526 0.9(3) . . . . ?
C524 C525 C526 C521 0.0(3) . . . . ?
C522 C521 C526 C525 -0.7(3) . . . . ?
Si5 C521 C526 C525 -176.33(16) . . . . ?

loop_
_cod_related_entry_id
_cod_related_entry_database
_cod_related_entry_code
1 ChemSpider 30653178
